data_4130475
loop_
_publ_author_name
'Lu, Hai-Hua'
'Pronin, Sergey V.'
'Antonova-Koch, Yevgeniya'
'Meister, Stephan'
'Winzeler, Elizabeth A.'
'Shenvi, Ryan A.'

_publ_section_title
;
 Synthesis of (+)-7,20-Diisocyanoadociane and Liver-Stage Antiplasmodial
 Activity of the Isocyanoterpene Class.
;
_journal_issue 23
_journal_name_full 'Journal of the American Chemical Society'
_journal_page_first 7268
_journal_page_last 7271
_journal_paper_doi 10.1021/jacs.6b03899
_journal_volume 138
_journal_year 2016
_chemical_absolute_configuration ad
_chemical_formula_moiety 'C19 H30 O2'
_chemical_formula_sum 'C19 H30 O2'
_chemical_formula_weight 290.43
_space_group_crystal_system orthorhombic
_space_group_IT_number 19
_space_group_name_Hall 'P 2ac 2ab'
_space_group_name_H-M_alt 'P 21 21 21'
_atom_sites_solution_hydrogens mixed
_audit_creation_date 2015-12-22
_audit_creation_method
;
Olex2 1.2-beta
(compiled 2015.11.10 svn.r3248 for OlexSys, GUI svn.r5133)
;
_cell_angle_alpha 90
_cell_angle_beta 90
_cell_angle_gamma 90
_cell_formula_units_Z 8
_cell_length_a 5.16840(10)
_cell_length_b 17.2700(4)
_cell_length_c 36.9053(8)
_cell_measurement_reflns_used 9891
_cell_measurement_temperature 100(2)
_cell_measurement_theta_max 68.114
_cell_measurement_theta_min 2.825
_cell_volume 3294.10(12)
_computing_cell_refinement 'SAINT v8.34A (Bruker, 2013)'
_computing_data_collection 'APEX2 v2013.10-0 (Bruker, 2013)'
_computing_data_reduction 'SAINT v8.34A (Bruker, 2013)'
_computing_molecular_graphics 'Olex2 (Dolomanov et al., 2009)'
_computing_publication_material 'Olex2 (Dolomanov et al., 2009)'
_computing_structure_refinement 'ShelXL (Sheldrick, 2015)'
_computing_structure_solution 'XT (Sheldrick, 2008)'
_diffrn_ambient_temperature 100.0
_diffrn_detector 'Bruker APEX-II CCD'
_diffrn_detector_area_resol_mean 7.9
_diffrn_detector_type 'CCD Area Detector'
_diffrn_measured_fraction_theta_full 0.999
_diffrn_measured_fraction_theta_max 0.998
_diffrn_measurement_device 'Kappa Four-Circle Diffractometer'
_diffrn_measurement_device_type 'Bruker X8 APEX II'
_diffrn_measurement_method '\w and \f scans'
_diffrn_radiation_monochromator 'Double Bounce Multilayer Mirrors'
_diffrn_radiation_probe x-ray
_diffrn_radiation_type CuK\a
_diffrn_radiation_wavelength 1.54178
_diffrn_reflns_av_R_equivalents 0.0337
_diffrn_reflns_av_unetI/netI 0.0247
_diffrn_reflns_Laue_measured_fraction_full 0.999
_diffrn_reflns_Laue_measured_fraction_max 0.998
_diffrn_reflns_limit_h_max 6
_diffrn_reflns_limit_h_min -6
_diffrn_reflns_limit_k_max 20
_diffrn_reflns_limit_k_min -20
_diffrn_reflns_limit_l_max 44
_diffrn_reflns_limit_l_min -43
_diffrn_reflns_number 36814
_diffrn_reflns_point_group_measured_fraction_full 0.998
_diffrn_reflns_point_group_measured_fraction_max 0.997
_diffrn_reflns_theta_full 67.679
_diffrn_reflns_theta_max 68.266
_diffrn_reflns_theta_min 2.394
_diffrn_source 'Micro Focus Rotating Anode'
_diffrn_source_type 'Bruker FR-591'
_diffrn_standards_number 0
_exptl_absorpt_coefficient_mu 0.567
_exptl_absorpt_correction_T_max 0.7531
_exptl_absorpt_correction_T_min 0.6820
_exptl_absorpt_correction_type multi-scan
_exptl_absorpt_process_details
;
SADABS-2014/4 (Bruker,2014/4) was used for absorption correction.
wR2(int) was 0.1526 before and 0.0563 after correction.
The Ratio of minimum to maximum transmission is 0.9056.
The \l/2 correction factor is 0.00150.
;
_exptl_crystal_colour colourless
_exptl_crystal_colour_primary colourless
_exptl_crystal_density_diffrn 1.171
_exptl_crystal_description block
_exptl_crystal_F_000 1280
_exptl_crystal_size_max 0.28
_exptl_crystal_size_mid 0.18
_exptl_crystal_size_min 0.1
_refine_diff_density_max 0.229
_refine_diff_density_min -0.154
_refine_diff_density_rms 0.034
_refine_ls_abs_structure_details
;
 Flack x determined using 2398 quotients [(I+)-(I-)]/[(I+)+(I-)]
 (Parsons, Flack and Wagner, Acta Cryst. B69 (2013) 249-259).
;
_refine_ls_abs_structure_Flack 0.03(4)
_refine_ls_extinction_method none
_refine_ls_goodness_of_fit_ref 1.051
_refine_ls_hydrogen_treatment mixed
_refine_ls_matrix_type full
_refine_ls_number_parameters 391
_refine_ls_number_reflns 6024
_refine_ls_number_restraints 0
_refine_ls_restrained_S_all 1.051
_refine_ls_R_factor_all 0.0334
_refine_ls_R_factor_gt 0.0323
_refine_ls_shift/su_max 0.001
_refine_ls_shift/su_mean 0.000
_refine_ls_structure_factor_coef Fsqd
_refine_ls_weighting_details 'w=1/[\s^2^(Fo^2^)+(0.0518P)^2^+0.6039P] where P=(Fo^2^+2Fc^2^)/3'
_refine_ls_weighting_scheme calc
_refine_ls_wR_factor_gt 0.0884
_refine_ls_wR_factor_ref 0.0892
_reflns_Friedel_coverage 0.710
_reflns_Friedel_fraction_full 0.998
_reflns_Friedel_fraction_max 0.994
_reflns_number_gt 5846
_reflns_number_total 6024
_reflns_threshold_expression 'I > 2\s(I)'
_cod_data_source_file ja6b03899_si_003.cif
_cod_data_source_block shenvi62
_cod_depositor_comments
;
The following automatic conversions were performed:

data item '_diffrn_radiation_probe' value 'X-ray' was changed to
'x-ray' in accordance with the
/home/saulius/struct/COD-crude-data/automatic-downloads/DataCite-retrospective/ACS/depositions/lib/dictionaries/cif_core.dic
dictionary named 'cif_core.dic' version 2.4.2 last updated on
2011-04-26.

Automatic conversion script
Id: cif_fix_values 6909 2019-04-08 15:41:33Z antanas 
;
_cod_database_code 4130475
_shelx_space_group_comment
;
The symmetry employed for this shelxl refinement is uniquely defined
by the following loop, which should always be used as a source of
symmetry information in preference to the above space-group names.
They are only intended as comments.
;
_olex2_refinement_description
;
1. Fixed Uiso
 At 1.2 times of:
  All C(H) groups, All C(H,H) groups
 At 1.5 times of:
  All C(H,H,H) groups
2.a Ternary CH refined with riding coordinates:
 C5(H5), C6(H6), C9(H9), C10(H10), C11(H11), C12(H12), C15(H15), C17(H17),
 C5'(H5'), C6'(H6'), C9'(H9'), C10'(H10'), C11'(H11'), C12'(H12'), C15'(H15'),
 C17'(H17')
2.b Secondary CH2 refined with riding coordinates:
 C3(H3A,H3B), C4(H4A,H4B), C8(H8A,H8B), C13(H13A,H13B), C14(H14A,H14B),
 C18(H18A,H18B), C3'(H3'A,H3'B), C4'(H4'A,H4'B), C8'(H8'A,H8'B), C13'(H13C,
 H13D), C14'(H14C,H14D), C18'(H18C,H18D)
2.c Idealised Me refined as rotating group:
 C1(H1A,H1B,H1C), C7(H7A,H7B,H7C), C19(H19A,H19B,H19C), C1'(H1'A,H1'B,H1'C),
 C7'(H7'A,H7'B,H7'C), C19'(H19D,H19E,H19F)
;
_shelx_shelxl_version_number 2014/7
_olex2_submission_special_instructions 'No special instructions were received'

loop_
_space_group_symop_operation_xyz
'x, y, z'
'x+1/2, -y+1/2, -z'
'-x, y+1/2, -z+1/2'
'-x+1/2, -y, z+1/2'

loop_
_atom_site_label
_atom_site_type_symbol
_atom_site_fract_x
_atom_site_fract_y
_atom_site_fract_z
_atom_site_U_iso_or_equiv
_atom_site_adp_type
_atom_site_occupancy
_atom_site_site_symmetry_order
_atom_site_calc_flag
_atom_site_refinement_flags_posn
O1 O 1.2292(2) 0.37656(9) 0.44469(4) 0.0343(3) Uani 1 1 d .
O2 O 0.6595(3) 0.50565(8) 0.60287(4) 0.0362(3) Uani 1 1 d .
C1 C 0.8692(4) 0.28740(12) 0.44273(5) 0.0317(4) Uani 1 1 d .
H1A H 0.9199 0.2652 0.4193 0.048 Uiso 1 1 calc GR
H1B H 0.6812 0.2836 0.4456 0.048 Uiso 1 1 calc GR
H1C H 0.9546 0.2589 0.4623 0.048 Uiso 1 1 calc GR
C2 C 0.9502(3) 0.37216(11) 0.44415(5) 0.0264(4) Uani 1 1 d .
C3 C 0.8503(4) 0.41476(11) 0.41098(5) 0.0280(4) Uani 1 1 d .
H3A H 0.6600 0.4087 0.4097 0.034 Uiso 1 1 calc R
H3B H 0.9250 0.3906 0.3890 0.034 Uiso 1 1 calc R
C4 C 0.9158(4) 0.50054(12) 0.41103(5) 0.0303(4) Uani 1 1 d .
H4A H 0.8435 0.5252 0.3890 0.036 Uiso 1 1 calc R
H4B H 1.1060 0.5071 0.4105 0.036 Uiso 1 1 calc R
C5 C 0.8056(4) 0.54017(11) 0.44465(5) 0.0247(4) Uani 1 1 d .
H5 H 0.6139 0.5324 0.4443 0.030 Uiso 1 1 calc R
C6 C 0.8552(4) 0.62786(11) 0.44498(5) 0.0307(4) Uani 1 1 d .
H6 H 1.0466 0.6363 0.4444 0.037 Uiso 1 1 calc R
C7 C 0.7379(5) 0.66915(12) 0.41230(6) 0.0420(5) Uani 1 1 d .
H7A H 0.5549 0.6551 0.4101 0.063 Uiso 1 1 calc GR
H7B H 0.8303 0.6536 0.3903 0.063 Uiso 1 1 calc GR
H7C H 0.7531 0.7253 0.4155 0.063 Uiso 1 1 calc GR
C8 C 0.7504(4) 0.66404(10) 0.47994(5) 0.0305(4) Uani 1 1 d .
H8A H 0.7952 0.7198 0.4803 0.037 Uiso 1 1 calc R
H8B H 0.5593 0.6598 0.4800 0.037 Uiso 1 1 calc R
C9 C 0.8561(4) 0.62606(10) 0.51390(5) 0.0248(4) Uani 1 1 d .
H9 H 1.0479 0.6336 0.5142 0.030 Uiso 1 1 calc R
C10 C 0.8014(3) 0.53866(10) 0.51319(5) 0.0209(4) Uani 1 1 d .
H10 H 0.6093 0.5319 0.5127 0.025 Uiso 1 1 calc R
C11 C 0.9106(3) 0.50000(10) 0.47906(5) 0.0219(4) Uani 1 1 d .
H11 H 1.1027 0.5068 0.4794 0.026 Uiso 1 1 calc R
C12 C 0.8537(3) 0.41243(10) 0.47896(5) 0.0224(4) Uani 1 1 d .
H12 H 0.6613 0.4065 0.4795 0.027 Uiso 1 1 calc R
C13 C 0.9576(4) 0.37487(11) 0.51355(5) 0.0320(4) Uani 1 1 d .
H13A H 0.9139 0.3191 0.5135 0.038 Uiso 1 1 calc R
H13B H 1.1485 0.3796 0.5140 0.038 Uiso 1 1 calc R
C14 C 0.8452(5) 0.41245(11) 0.54748(5) 0.0322(4) Uani 1 1 d .
H14A H 0.9209 0.3878 0.5693 0.039 Uiso 1 1 calc R
H14B H 0.6558 0.4041 0.5481 0.039 Uiso 1 1 calc R
C15 C 0.9023(4) 0.49917(10) 0.54808(5) 0.0258(4) Uani 1 1 d .
H15 H 1.0945 0.5059 0.5488 0.031 Uiso 1 1 calc R
C16 C 0.7899(4) 0.53981(11) 0.58083(5) 0.0265(4) Uani 1 1 d .
C17 C 0.8433(4) 0.62615(11) 0.58332(5) 0.0276(4) Uani 1 1 d .
H17 H 1.0350 0.6335 0.5844 0.033 Uiso 1 1 calc R
C18 C 0.7450(4) 0.66342(10) 0.54791(5) 0.0284(4) Uani 1 1 d .
H18A H 0.5540 0.6595 0.5472 0.034 Uiso 1 1 calc R
H18B H 0.7908 0.7191 0.5480 0.034 Uiso 1 1 calc R
C19 C 0.7263(5) 0.66338(12) 0.61668(5) 0.0339(5) Uani 1 1 d .
H19A H 0.5375 0.6584 0.6158 0.051 Uiso 1 1 calc GR
H19B H 0.7736 0.7183 0.6174 0.051 Uiso 1 1 calc GR
H19C H 0.7922 0.6375 0.6384 0.051 Uiso 1 1 calc GR
O1' O 0.6101(2) 0.48405(7) 0.68047(4) 0.0250(3) Uani 1 1 d .
O2' O -0.1858(3) 0.16938(8) 0.63759(4) 0.0321(3) Uani 1 1 d .
C1' C 0.2078(4) 0.55536(10) 0.67487(5) 0.0244(4) Uani 1 1 d .
H1'A H 0.2893 0.6042 0.6822 0.037 Uiso 1 1 calc GR
H1'B H 0.0257 0.5556 0.6823 0.037 Uiso 1 1 calc GR
H1'C H 0.2191 0.5497 0.6485 0.037 Uiso 1 1 calc GR
C2' C 0.3471(3) 0.48783(10) 0.69310(5) 0.0199(3) Uani 1 1 d .
C3' C 0.3640(4) 0.50321(9) 0.73356(5) 0.0227(4) Uani 1 1 d .
H3'A H 0.1871 0.5106 0.7433 0.027 Uiso 1 1 calc R
H3'B H 0.4613 0.5518 0.7376 0.027 Uiso 1 1 calc R
C4' C 0.4954(4) 0.43799(10) 0.75437(5) 0.0228(4) Uani 1 1 d .
H4'A H 0.5033 0.4514 0.7804 0.027 Uiso 1 1 calc R
H4'B H 0.6746 0.4313 0.7455 0.027 Uiso 1 1 calc R
C5' C 0.3455(3) 0.36263(9) 0.74945(4) 0.0191(3) Uani 1 1 d .
H5' H 0.1659 0.3716 0.7586 0.023 Uiso 1 1 calc R
C6' C 0.4593(4) 0.29466(10) 0.77102(5) 0.0229(4) Uani 1 1 d .
H6' H 0.6366 0.2841 0.7614 0.027 Uiso 1 1 calc R
C7' C 0.4841(5) 0.31161(12) 0.81156(5) 0.0355(5) Uani 1 1 d .
H7'A H 0.6079 0.3539 0.8153 0.053 Uiso 1 1 calc GR
H7'B H 0.5453 0.2651 0.8241 0.053 Uiso 1 1 calc GR
H7'C H 0.3149 0.3267 0.8213 0.053 Uiso 1 1 calc GR
C8' C 0.2956(4) 0.22191(10) 0.76498(5) 0.0233(4) Uani 1 1 d .
H8'A H 0.3736 0.1782 0.7784 0.028 Uiso 1 1 calc R
H8'B H 0.1198 0.2307 0.7748 0.028 Uiso 1 1 calc R
C9' C 0.2752(3) 0.20050(9) 0.72507(5) 0.0199(3) Uani 1 1 d .
H9' H 0.4533 0.1886 0.7161 0.024 Uiso 1 1 calc R
C10' C 0.1694(3) 0.26850(9) 0.70291(4) 0.0177(3) Uani 1 1 d .
H10' H -0.0109 0.2786 0.7115 0.021 Uiso 1 1 calc R
C11' C 0.3249(3) 0.34312(9) 0.70873(4) 0.0168(3) Uani 1 1 d .
H11' H 0.5041 0.3339 0.6995 0.020 Uiso 1 1 calc R
C12' C 0.2069(3) 0.41001(9) 0.68647(4) 0.0177(3) Uani 1 1 d .
H12' H 0.0243 0.4167 0.6949 0.021 Uiso 1 1 calc R
C13' C 0.1956(4) 0.38835(10) 0.64631(4) 0.0211(4) Uani 1 1 d .
H13C H 0.1150 0.4312 0.6325 0.025 Uiso 1 1 calc R
H13D H 0.3737 0.3810 0.6370 0.025 Uiso 1 1 calc R
C14' C 0.0405(3) 0.31424(10) 0.64034(5) 0.0216(4) Uani 1 1 d .
H14C H -0.1417 0.3230 0.6476 0.026 Uiso 1 1 calc R
H14D H 0.0429 0.3006 0.6143 0.026 Uiso 1 1 calc R
C15' C 0.1527(3) 0.24770(9) 0.66235(4) 0.0190(3) Uani 1 1 d .
H15' H 0.3328 0.2383 0.6535 0.023 Uiso 1 1 calc R
C16' C 0.0013(4) 0.17326(11) 0.65737(5) 0.0225(4) Uani 1 1 d .
C17' C 0.0949(4) 0.10446(10) 0.67925(5) 0.0243(4) Uani 1 1 d .
H17' H 0.2750 0.0923 0.6712 0.029 Uiso 1 1 calc R
C18' C 0.1080(4) 0.12872(10) 0.71930(5) 0.0233(4) Uani 1 1 d .
H18C H -0.0693 0.1393 0.7282 0.028 Uiso 1 1 calc R
H18D H 0.1794 0.0854 0.7337 0.028 Uiso 1 1 calc R
C19' C -0.0695(4) 0.03241(11) 0.67310(5) 0.0313(4) Uani 1 1 d .
H19D H -0.2482 0.0429 0.6805 0.047 Uiso 1 1 calc GR
H19E H 0.0000 -0.0106 0.6874 0.047 Uiso 1 1 calc GR
H19F H -0.0662 0.0186 0.6473 0.047 Uiso 1 1 calc GR
H1' H 0.608(5) 0.4898(14) 0.6573(7) 0.038 Uiso 1 1 d R
H1 H 1.279(5) 0.3542(14) 0.4234(7) 0.038 Uiso 1 1 d R

loop_
_atom_site_aniso_label
_atom_site_aniso_U_11
_atom_site_aniso_U_22
_atom_site_aniso_U_33
_atom_site_aniso_U_23
_atom_site_aniso_U_13
_atom_site_aniso_U_12
O1 0.0176(6) 0.0477(8) 0.0374(7) -0.0108(7) 0.0015(6) 0.0032(6)
O2 0.0498(9) 0.0364(7) 0.0225(7) 0.0042(6) 0.0062(6) -0.0047(7)
C1 0.0305(10) 0.0343(10) 0.0304(10) -0.0078(8) -0.0012(8) 0.0032(8)
C2 0.0156(8) 0.0337(10) 0.0299(10) -0.0065(8) -0.0005(7) 0.0002(7)
C3 0.0246(9) 0.0390(10) 0.0204(9) -0.0070(8) 0.0038(7) 0.0000(8)
C4 0.0308(10) 0.0393(10) 0.0207(9) 0.0011(8) 0.0057(8) -0.0040(8)
C5 0.0254(9) 0.0315(9) 0.0173(8) 0.0023(7) 0.0036(7) -0.0030(8)
C6 0.0392(11) 0.0331(10) 0.0200(9) 0.0056(8) 0.0064(8) -0.0059(9)
C7 0.0667(16) 0.0349(10) 0.0243(10) 0.0066(8) 0.0043(10) -0.0026(11)
C8 0.0449(11) 0.0236(8) 0.0231(9) 0.0051(8) 0.0036(9) -0.0015(8)
C9 0.0302(9) 0.0238(8) 0.0204(8) 0.0015(7) 0.0039(7) -0.0029(7)
C10 0.0227(8) 0.0229(8) 0.0172(8) 0.0023(7) 0.0001(7) -0.0014(7)
C11 0.0175(8) 0.0281(9) 0.0201(9) -0.0007(7) 0.0004(7) -0.0018(7)
C12 0.0193(8) 0.0266(8) 0.0212(9) -0.0009(7) -0.0004(7) 0.0009(7)
C13 0.0420(11) 0.0266(9) 0.0276(10) -0.0004(8) -0.0081(9) 0.0048(8)
C14 0.0513(13) 0.0259(9) 0.0194(9) 0.0060(7) -0.0068(8) 0.0018(9)
C15 0.0297(9) 0.0274(9) 0.0203(9) 0.0002(7) -0.0043(7) 0.0014(8)
C16 0.0316(10) 0.0295(9) 0.0183(8) 0.0045(7) -0.0059(8) 0.0010(8)
C17 0.0320(10) 0.0291(9) 0.0217(9) -0.0020(7) 0.0005(7) -0.0015(8)
C18 0.0387(10) 0.0233(8) 0.0232(9) 0.0009(7) 0.0023(8) -0.0004(8)
C19 0.0445(12) 0.0334(10) 0.0240(9) -0.0003(8) 0.0002(9) 0.0040(9)
O1' 0.0158(6) 0.0351(7) 0.0240(6) 0.0070(5) 0.0013(5) -0.0013(5)
O2' 0.0309(7) 0.0304(7) 0.0348(7) -0.0030(6) -0.0156(6) -0.0018(6)
C1' 0.0215(8) 0.0213(8) 0.0305(9) 0.0051(7) -0.0027(7) -0.0024(7)
C2' 0.0150(8) 0.0217(8) 0.0229(9) 0.0036(7) 0.0007(6) -0.0006(7)
C3' 0.0239(9) 0.0191(8) 0.0253(9) -0.0004(7) -0.0001(7) -0.0029(7)
C4' 0.0253(9) 0.0251(8) 0.0182(8) -0.0009(7) -0.0023(7) -0.0013(7)
C5' 0.0200(8) 0.0216(8) 0.0157(8) -0.0004(6) 0.0013(6) 0.0012(7)
C6' 0.0268(9) 0.0241(8) 0.0178(8) 0.0004(7) -0.0032(7) 0.0007(7)
C7' 0.0558(13) 0.0308(10) 0.0201(9) 0.0025(8) -0.0066(9) -0.0019(9)
C8' 0.0285(9) 0.0217(8) 0.0195(8) 0.0039(7) -0.0022(7) 0.0033(7)
C9' 0.0195(8) 0.0189(8) 0.0212(8) 0.0010(6) -0.0018(7) 0.0025(7)
C10' 0.0147(7) 0.0209(8) 0.0173(8) -0.0002(6) -0.0006(6) 0.0029(6)
C11' 0.0148(7) 0.0202(7) 0.0154(8) 0.0004(6) 0.0008(6) 0.0024(6)
C12' 0.0142(7) 0.0200(8) 0.0189(8) 0.0023(6) 0.0006(6) 0.0023(6)
C13' 0.0234(8) 0.0224(8) 0.0176(8) 0.0045(6) -0.0013(6) 0.0029(7)
C14' 0.0247(9) 0.0236(8) 0.0165(8) -0.0001(7) -0.0048(7) 0.0038(7)
C15' 0.0186(8) 0.0213(8) 0.0169(8) -0.0007(6) -0.0016(6) 0.0037(7)
C16' 0.0228(9) 0.0249(9) 0.0197(8) -0.0034(7) -0.0018(7) 0.0029(7)
C17' 0.0244(9) 0.0207(8) 0.0277(9) -0.0011(7) -0.0028(7) 0.0000(7)
C18' 0.0240(8) 0.0213(8) 0.0247(9) 0.0037(7) -0.0032(7) 0.0014(7)
C19' 0.0386(11) 0.0244(9) 0.0310(10) -0.0005(8) -0.0053(8) -0.0046(8)

loop_
_atom_type_symbol
_atom_type_description
_atom_type_scat_dispersion_real
_atom_type_scat_dispersion_imag
_atom_type_scat_source
C C 0.0181 0.0091 'International Tables Vol C Tables 4.2.6.8 and 6.1.1.4'
H H 0.0000 0.0000 'International Tables Vol C Tables 4.2.6.8 and 6.1.1.4'
O O 0.0492 0.0322 'International Tables Vol C Tables 4.2.6.8 and 6.1.1.4'

loop_
_geom_angle_atom_site_label_1
_geom_angle_atom_site_label_2
_geom_angle_atom_site_label_3
_geom_angle
C2 O1 H1 104.4(17)
H1A C1 H1B 109.5
H1A C1 H1C 109.5
H1B C1 H1C 109.5
C2 C1 H1A 109.5
C2 C1 H1B 109.5
C2 C1 H1C 109.5
O1 C2 C1 108.97(16)
O1 C2 C3 108.97(16)
O1 C2 C12 106.70(15)
C1 C2 C12 111.89(15)
C3 C2 C1 110.14(15)
C3 C2 C12 110.06(14)
C2 C3 H3A 108.9
C2 C3 H3B 108.9
C2 C3 C4 113.30(15)
H3A C3 H3B 107.7
C4 C3 H3A 108.9
C4 C3 H3B 108.9
C3 C4 H4A 109.5
C3 C4 H4B 109.5
C3 C4 C5 110.78(15)
H4A C4 H4B 108.1
C5 C4 H4A 109.5
C5 C4 H4B 109.5
C4 C5 H5 107.4
C4 C5 C6 112.70(15)
C4 C5 C11 109.61(15)
C6 C5 H5 107.4
C6 C5 C11 112.19(15)
C11 C5 H5 107.4
C5 C6 H6 108.0
C7 C6 C5 112.83(17)
C7 C6 H6 108.0
C7 C6 C8 109.52(17)
C8 C6 C5 110.46(15)
C8 C6 H6 108.0
C6 C7 H7A 109.5
C6 C7 H7B 109.5
C6 C7 H7C 109.5
H7A C7 H7B 109.5
H7A C7 H7C 109.5
H7B C7 H7C 109.5
C6 C8 H8A 109.0
C6 C8 H8B 109.0
H8A C8 H8B 107.8
C9 C8 C6 113.09(16)
C9 C8 H8A 109.0
C9 C8 H8B 109.0
C8 C9 H9 108.1
C8 C9 C10 110.16(15)
C8 C9 C18 111.22(15)
C10 C9 H9 108.1
C18 C9 H9 108.1
C18 C9 C10 111.17(14)
C9 C10 H10 107.4
C9 C10 C15 110.90(14)
C11 C10 C9 111.99(14)
C11 C10 H10 107.4
C11 C10 C15 111.56(14)
C15 C10 H10 107.4
C5 C11 H11 107.8
C10 C11 C5 110.51(14)
C10 C11 H11 107.8
C10 C11 C12 111.05(14)
C12 C11 C5 111.83(14)
C12 C11 H11 107.8
C2 C12 H12 106.9
C11 C12 C2 112.49(14)
C11 C12 H12 106.9
C13 C12 C2 112.97(15)
C13 C12 C11 110.33(14)
C13 C12 H12 106.9
C12 C13 H13A 109.3
C12 C13 H13B 109.3
H13A C13 H13B 107.9
C14 C13 C12 111.77(16)
C14 C13 H13A 109.3
C14 C13 H13B 109.3
C13 C14 H14A 109.5
C13 C14 H14B 109.5
C13 C14 C15 110.84(16)
H14A C14 H14B 108.1
C15 C14 H14A 109.5
C15 C14 H14B 109.5
C10 C15 H15 107.8
C14 C15 C10 110.79(14)
C14 C15 H15 107.8
C16 C15 C10 109.31(15)
C16 C15 C14 113.09(16)
C16 C15 H15 107.8
O2 C16 C15 121.65(17)
O2 C16 C17 122.62(17)
C15 C16 C17 115.69(15)
C16 C17 H17 107.9
C16 C17 C18 107.37(14)
C18 C17 H17 107.9
C19 C17 C16 113.16(16)
C19 C17 H17 107.9
C19 C17 C18 112.33(16)
C9 C18 C17 113.39(16)
C9 C18 H18A 108.9
C9 C18 H18B 108.9
C17 C18 H18A 108.9
C17 C18 H18B 108.9
H18A C18 H18B 107.7
C17 C19 H19A 109.5
C17 C19 H19B 109.5
C17 C19 H19C 109.5
H19A C19 H19B 109.5
H19A C19 H19C 109.5
H19B C19 H19C 109.5
C2' O1' H1' 107.7(18)
H1'A C1' H1'B 109.5
H1'A C1' H1'C 109.5
H1'B C1' H1'C 109.5
C2' C1' H1'A 109.5
C2' C1' H1'B 109.5
C2' C1' H1'C 109.5
O1' C2' C1' 109.71(14)
O1' C2' C3' 105.81(14)
O1' C2' C12' 110.62(13)
C1' C2' C12' 111.91(14)
C3' C2' C1' 109.06(14)
C3' C2' C12' 109.54(13)
C2' C3' H3'A 109.0
C2' C3' H3'B 109.0
C2' C3' C4' 113.07(14)
H3'A C3' H3'B 107.8
C4' C3' H3'A 109.0
C4' C3' H3'B 109.0
C3' C4' H4'A 109.6
C3' C4' H4'B 109.6
C3' C4' C5' 110.15(14)
H4'A C4' H4'B 108.1
C5' C4' H4'A 109.6
C5' C4' H4'B 109.6
C4' C5' H5' 107.4
C4' C5' C6' 113.32(14)
C4' C5' C11' 109.71(13)
C6' C5' H5' 107.4
C6' C5' C11' 111.36(13)
C11' C5' H5' 107.4
C5' C6' H6' 107.8
C7' C6' C5' 113.13(15)
C7' C6' H6' 107.8
C7' C6' C8' 110.23(15)
C8' C6' C5' 109.89(14)
C8' C6' H6' 107.8
C6' C7' H7'A 109.5
C6' C7' H7'B 109.5
C6' C7' H7'C 109.5
H7'A C7' H7'B 109.5
H7'A C7' H7'C 109.5
H7'B C7' H7'C 109.5
C6' C8' H8'A 109.2
C6' C8' H8'B 109.2
H8'A C8' H8'B 107.9
C9' C8' C6' 112.24(14)
C9' C8' H8'A 109.2
C9' C8' H8'B 109.2
C8' C9' H9' 107.9
C8' C9' C10' 110.79(13)
C8' C9' C18' 111.82(14)
C10' C9' H9' 107.9
C18' C9' H9' 107.9
C18' C9' C10' 110.24(13)
C9' C10' H10' 107.3
C9' C10' C11' 112.48(13)
C9' C10' C15' 111.08(13)
C11' C10' H10' 107.3
C11' C10' C15' 111.18(13)
C15' C10' H10' 107.3
C5' C11' H11' 107.7
C10' C11' C5' 110.85(13)
C10' C11' H11' 107.7
C10' C11' C12' 110.32(13)
C12' C11' C5' 112.47(13)
C12' C11' H11' 107.7
C2' C12' H12' 107.1
C11' C12' C2' 112.40(13)
C11' C12' H12' 107.1
C13' C12' C2' 112.57(13)
C13' C12' C11' 110.36(13)
C13' C12' H12' 107.1
C12' C13' H13C 109.3
C12' C13' H13D 109.3
H13C C13' H13D 108.0
C14' C13' C12' 111.40(14)
C14' C13' H13C 109.3
C14' C13' H13D 109.3
C13' C14' H14C 109.5
C13' C14' H14D 109.5
H14C C14' H14D 108.1
C15' C14' C13' 110.85(14)
C15' C14' H14C 109.5
C15' C14' H14D 109.5
C10' C15' H15' 107.6
C14' C15' C10' 111.32(13)
C14' C15' H15' 107.6
C16' C15' C10' 110.14(14)
C16' C15' C14' 112.26(14)
C16' C15' H15' 107.6
O2' C16' C15' 122.08(16)
O2' C16' C17' 122.10(17)
C17' C16' C15' 115.81(14)
C16' C17' H17' 107.6
C16' C17' C18' 108.20(14)
C16' C17' C19' 112.50(15)
C18' C17' H17' 107.6
C19' C17' H17' 107.6
C19' C17' C18' 112.97(15)
C9' C18' C17' 112.37(14)
C9' C18' H18C 109.1
C9' C18' H18D 109.1
C17' C18' H18C 109.1
C17' C18' H18D 109.1
H18C C18' H18D 107.9
C17' C19' H19D 109.5
C17' C19' H19E 109.5
C17' C19' H19F 109.5
H19D C19' H19E 109.5
H19D C19' H19F 109.5
H19E C19' H19F 109.5

loop_
_geom_bond_atom_site_label_1
_geom_bond_atom_site_label_2
_geom_bond_distance
O1 C2 1.444(2)
O1 H1 0.91(3)
O2 C16 1.210(2)
C1 H1A 0.9800
C1 H1B 0.9800
C1 H1C 0.9800
C1 C2 1.523(3)
C2 C3 1.519(3)
C2 C12 1.544(2)
C3 H3A 0.9900
C3 H3B 0.9900
C3 C4 1.520(3)
C4 H4A 0.9900
C4 H4B 0.9900
C4 C5 1.527(3)
C5 H5 1.0000
C5 C6 1.536(3)
C5 C11 1.545(2)
C6 H6 1.0000
C6 C7 1.527(3)
C6 C8 1.533(3)
C7 H7A 0.9800
C7 H7B 0.9800
C7 H7C 0.9800
C8 H8A 0.9900
C8 H8B 0.9900
C8 C9 1.517(3)
C9 H9 1.0000
C9 C10 1.536(2)
C9 C18 1.524(2)
C10 H10 1.0000
C10 C11 1.533(2)
C10 C15 1.548(2)
C11 H11 1.0000
C11 C12 1.541(2)
C12 H12 1.0000
C12 C13 1.529(3)
C13 H13A 0.9900
C13 H13B 0.9900
C13 C14 1.525(3)
C14 H14A 0.9900
C14 H14B 0.9900
C14 C15 1.527(3)
C15 H15 1.0000
C15 C16 1.514(3)
C16 C17 1.519(3)
C17 H17 1.0000
C17 C18 1.543(3)
C17 C19 1.515(3)
C18 H18A 0.9900
C18 H18B 0.9900
C19 H19A 0.9800
C19 H19B 0.9800
C19 H19C 0.9800
O1' C2' 1.439(2)
O1' H1' 0.86(3)
O2' C16' 1.214(2)
C1' H1'A 0.9800
C1' H1'B 0.9800
C1' H1'C 0.9800
C1' C2' 1.527(2)
C2' C3' 1.519(2)
C2' C12' 1.546(2)
C3' H3'A 0.9900
C3' H3'B 0.9900
C3' C4' 1.523(2)
C4' H4'A 0.9900
C4' H4'B 0.9900
C4' C5' 1.525(2)
C5' H5' 1.0000
C5' C6' 1.535(2)
C5' C11' 1.543(2)
C6' H6' 1.0000
C6' C7' 1.530(3)
C6' C8' 1.531(3)
C7' H7'A 0.9800
C7' H7'B 0.9800
C7' H7'C 0.9800
C8' H8'A 0.9900
C8' H8'B 0.9900
C8' C9' 1.522(2)
C9' H9' 1.0000
C9' C10' 1.532(2)
C9' C18' 1.526(2)
C10' H10' 1.0000
C10' C11' 1.534(2)
C10' C15' 1.542(2)
C11' H11' 1.0000
C11' C12' 1.543(2)
C12' H12' 1.0000
C12' C13' 1.530(2)
C13' H13C 0.9900
C13' H13D 0.9900
C13' C14' 1.526(2)
C14' H14C 0.9900
C14' H14D 0.9900
C14' C15' 1.522(2)
C15' H15' 1.0000
C15' C16' 1.516(2)
C16' C17' 1.516(2)
C17' H17' 1.0000
C17' C18' 1.538(2)
C17' C19' 1.524(2)
C18' H18C 0.9900
C18' H18D 0.9900
C19' H19D 0.9800
C19' H19E 0.9800
C19' H19F 0.9800

loop_
_geom_hbond_atom_site_label_D
_geom_hbond_atom_site_label_H
_geom_hbond_atom_site_label_A
_geom_hbond_distance_DH
_geom_hbond_distance_HA
_geom_hbond_distance_DA
_geom_hbond_angle_DHA
_geom_hbond_site_symmetry_A
O1' H1' O2 0.86(3) 2.05(3) 2.8990(19) 172(2) .
O1 H1 O2' 0.91(3) 2.30(3) 3.169(2) 160(2) 2_656

loop_
_geom_torsion_atom_site_label_1
_geom_torsion_atom_site_label_2
_geom_torsion_atom_site_label_3
_geom_torsion_atom_site_label_4
_geom_torsion
O1 C2 C3 C4 -62.4(2)
O1 C2 C12 C11 66.56(19)
O1 C2 C12 C13 -59.2(2)
O2 C16 C17 C18 -122.2(2)
O2 C16 C17 C19 2.3(3)
C1 C2 C3 C4 178.10(16)
C1 C2 C12 C11 -174.33(15)
C1 C2 C12 C13 59.9(2)
C2 C3 C4 C5 -58.3(2)
C2 C12 C13 C14 -176.24(16)
C3 C2 C12 C11 -51.53(19)
C3 C2 C12 C13 -177.24(15)
C3 C4 C5 C6 -177.13(17)
C3 C4 C5 C11 57.2(2)
C4 C5 C6 C7 59.3(2)
C4 C5 C6 C8 -177.75(16)
C4 C5 C11 C10 -179.75(14)
C4 C5 C11 C12 -55.49(19)
C5 C6 C8 C9 54.8(2)
C5 C11 C12 C2 53.47(19)
C5 C11 C12 C13 -179.40(15)
C6 C5 C11 C10 54.2(2)
C6 C5 C11 C12 178.51(15)
C6 C8 C9 C10 -55.8(2)
C6 C8 C9 C18 -179.54(16)
C7 C6 C8 C9 179.66(17)
C8 C9 C10 C11 56.0(2)
C8 C9 C10 C15 -178.68(16)
C8 C9 C18 C17 179.17(16)
C9 C10 C11 C5 -55.35(19)
C9 C10 C11 C12 179.93(15)
C9 C10 C15 C14 179.40(16)
C9 C10 C15 C16 54.1(2)
C10 C9 C18 C17 56.0(2)
C10 C11 C12 C2 177.43(14)
C10 C11 C12 C13 -55.44(19)
C10 C15 C16 O2 120.93(19)
C10 C15 C16 C17 -56.9(2)
C11 C5 C6 C7 -176.41(17)
C11 C5 C6 C8 -53.5(2)
C11 C10 C15 C14 -55.0(2)
C11 C10 C15 C16 179.71(15)
C11 C12 C13 C14 56.9(2)
C12 C2 C3 C4 54.3(2)
C12 C13 C14 C15 -57.4(2)
C13 C14 C15 C10 55.6(2)
C13 C14 C15 C16 178.74(16)
C14 C15 C16 O2 -3.0(3)
C14 C15 C16 C17 179.16(16)
C15 C10 C11 C5 179.66(14)
C15 C10 C11 C12 54.95(19)
C15 C16 C17 C18 55.6(2)
C15 C16 C17 C19 -179.88(17)
C16 C17 C18 C9 -53.9(2)
C18 C9 C10 C11 179.73(15)
C18 C9 C10 C15 -54.9(2)
C19 C17 C18 C9 -178.96(17)
O1' C2' C3' C4' -63.29(18)
O1' C2' C12' C11' 64.77(17)
O1' C2' C12' C13' -60.59(17)
O2' C16' C17' C18' -125.06(19)
O2' C16' C17' C19' 0.5(3)
C1' C2' C3' C4' 178.76(14)
C1' C2' C12' C11' -172.56(14)
C1' C2' C12' C13' 62.07(18)
C2' C3' C4' C5' -60.10(19)
C2' C12' C13' C14' -176.12(13)
C3' C2' C12' C11' -51.49(18)
C3' C2' C12' C13' -176.85(14)
C3' C4' C5' C6' -177.46(14)
C3' C4' C5' C11' 57.38(18)
C4' C5' C6' C7' 55.5(2)
C4' C5' C6' C8' 179.20(14)
C4' C5' C11' C10' -178.68(13)
C4' C5' C11' C12' -54.64(18)
C5' C6' C8' C9' 57.23(19)
C5' C11' C12' C2' 52.36(18)
C5' C11' C12' C13' 178.92(14)
C6' C5' C11' C10' 55.04(18)
C6' C5' C11' C12' 179.08(14)
C6' C8' C9' C10' -55.64(19)
C6' C8' C9' C18' -179.05(14)
C7' C6' C8' C9' -177.43(16)
C8' C9' C10' C11' 53.68(19)
C8' C9' C10' C15' 179.02(14)
C8' C9' C18' C17' -177.64(14)
C9' C10' C11' C5' -53.55(18)
C9' C10' C11' C12' -178.80(13)
C9' C10' C15' C14' 178.38(14)
C9' C10' C15' C16' 53.18(18)
C10' C9' C18' C17' 58.63(19)
C10' C11' C12' C2' 176.69(13)
C10' C11' C12' C13' -56.75(17)
C10' C15' C16' O2' 125.21(18)
C10' C15' C16' C17' -53.5(2)
C11' C5' C6' C7' 179.80(16)
C11' C5' C6' C8' -56.54(19)
C11' C10' C15' C14' -55.55(18)
C11' C10' C15' C16' 179.25(13)
C11' C12' C13' C14' 57.41(18)
C12' C2' C3' C4' 55.98(19)
C12' C13' C14' C15' -56.77(19)
C13' C14' C15' C10' 55.40(19)
C13' C14' C15' C16' 179.40(14)
C14' C15' C16' O2' 0.6(2)
C14' C15' C16' C17' -178.19(15)
C15' C10' C11' C5' -178.84(13)
C15' C10' C11' C12' 55.91(17)
C15' C16' C17' C18' 53.7(2)
C15' C16' C17' C19' 179.21(15)
C16' C17' C18' C9' -55.3(2)
C18' C9' C10' C11' 178.00(13)
C18' C9' C10' C15' -56.66(18)
C19' C17' C18' C9' 179.49(15)
